data_7054899
loop_
_publ_author_name
'Rausch, Janek'
'Apostolidis, Christos'
'Walter, Olaf'
'Lorenz, Volker'
'Hrib, Cristian G.'
'Hilfert, Liane'
'K\"uhling, Marcel'
'Busse, Sabine'
'Edelmann, Frank T.'

_publ_section_title
;
 One ligand fits all: lanthanide and actinide sandwich complexes
 comprising the 1,4-bis(trimethylsilyl)cyclooctatetraenyl
 (=COT&#x2032;&#x2032;) ligand
;
_journal_issue 10
_journal_name_full 'New J. Chem.'
_journal_page_first 7656
_journal_paper_doi 10.1039/C5NJ00991J
_journal_volume 39
_journal_year 2015
_chemical_formula_moiety 'C28 H48 Si4 U'
_chemical_formula_sum 'C28 H48 Si4 U'
_chemical_formula_weight 735.05
_chemical_name_systematic
;
 ?
;
_space_group_crystal_system orthorhombic
_space_group_IT_number 61
_space_group_name_Hall '-P 2ac 2ab'
_space_group_name_H-M_alt 'P b c a'
_symmetry_space_group_name_Hall '-P 2ac 2ab'
_symmetry_space_group_name_H-M 'P b c a'
_atom_sites_solution_hydrogens geom
_audit_creation_method SHELXL-2013
_audit_update_record
;
2015-02-16 deposited with the CCDC.
2015-06-03 downloaded from the CCDC.
;
_cell_angle_alpha 90
_cell_angle_beta 90
_cell_angle_gamma 90
_cell_formula_units_Z 8
_cell_length_a 12.6598(12)
_cell_length_b 20.3542(18)
_cell_length_c 24.645(2)
_cell_measurement_reflns_used 9831
_cell_measurement_temperature 473(2)
_cell_measurement_theta_max 28.33
_cell_measurement_theta_min 2.165
_cell_volume 6350.5(10)
_computing_cell_refinement 'APEX II (Bruker, 2007)'
_computing_data_collection 'APEX II (Bruker, 2007)'
_computing_data_reduction 'SAINT (Bruker, 2007)'
_computing_molecular_graphics 'XPMA (Zsolnai, 1996), ORTEP (Farrugia, 1997)'
_computing_publication_material 'publCIF (Westrip, 2010)'
_computing_structure_refinement 'SHELXL-97 (Sheldrick, 2008)'
_computing_structure_solution 'SHELXS-97 (Sheldrick, 2008)'
_diffrn_ambient_temperature 473(2)
_diffrn_detector_area_resol_mean 66
_diffrn_measured_fraction_theta_full 0.999
_diffrn_measured_fraction_theta_max 0.961
_diffrn_measurement_device_type 'Bruker Apex II Quazar'
_diffrn_measurement_method 'combined omega- and phi-scan'
_diffrn_radiation_source 'Microfocus Source'
_diffrn_radiation_type MoK\a
_diffrn_radiation_wavelength 0.71073
_diffrn_reflns_av_R_equivalents 0.0551
_diffrn_reflns_av_unetI/netI 0.0243
_diffrn_reflns_laue_measured_fraction_full 0.999
_diffrn_reflns_laue_measured_fraction_max 0.961
_diffrn_reflns_limit_h_max 16
_diffrn_reflns_limit_h_min -16
_diffrn_reflns_limit_k_max 25
_diffrn_reflns_limit_k_min -27
_diffrn_reflns_limit_l_max 32
_diffrn_reflns_limit_l_min -32
_diffrn_reflns_number 96294
_diffrn_reflns_point_group_measured_fraction_full 0.999
_diffrn_reflns_point_group_measured_fraction_max 0.961
_diffrn_reflns_theta_full 25.000
_diffrn_reflns_theta_max 28.528
_diffrn_reflns_theta_min 1.653
_exptl_absorpt_coefficient_mu 5.277
_exptl_absorpt_correction_T_max 0.8927
_exptl_absorpt_correction_T_min 0.5426
_exptl_absorpt_correction_type multi-scan
_exptl_absorpt_process_details (sadabs)
_exptl_crystal_colour red
_exptl_crystal_density_diffrn 1.538
_exptl_crystal_density_method 'not measured'
_exptl_crystal_description plates
_exptl_crystal_F_000 2912
_exptl_crystal_size_max 0.24
_exptl_crystal_size_mid 0.02
_exptl_crystal_size_min 0.01
_refine_diff_density_max 1.543
_refine_diff_density_min -1.122
_refine_diff_density_rms 0.183
_refine_ls_extinction_method none
_refine_ls_goodness_of_fit_ref 1.170
_refine_ls_hydrogen_treatment refU
_refine_ls_matrix_type full
_refine_ls_number_parameters 314
_refine_ls_number_reflns 7752
_refine_ls_number_restraints 0
_refine_ls_restrained_S_all 1.170
_refine_ls_R_factor_all 0.0362
_refine_ls_R_factor_gt 0.0238
_refine_ls_shift/su_max 0.002
_refine_ls_shift/su_mean 0.000
_refine_ls_structure_factor_coef Fsqd
_refine_ls_weighting_details
;
 w=1/[\s^2^(Fo^2^)+(0.0477P)^2^+2.4261P]
 where P=(Fo^2^+2Fc^2^)/3
;
_refine_ls_weighting_scheme calc
_refine_ls_wR_factor_gt 0.0650
_refine_ls_wR_factor_ref 0.0838
_reflns_Friedel_coverage 0.000
_reflns_number_gt 6419
_reflns_number_total 7752
_reflns_threshold_expression 'I > 2\s(I)'
_cod_data_source_file c5nj00991j1.cif
_cod_data_source_block cait5
_cod_depositor_comments 'Adding full bibliography for 7054898--7054908.cif.'
_cod_original_cell_volume 6350.6(10)
_cod_database_code 7054899
_shelx_space_group_comment
;
The symmetry employed for this shelxl refinement is uniquely defined
by the following loop, which should always be used as a source of
symmetry information in preference to the above space-group names.
They are only intended as comments.
;
_shelxl_version_number 2013-2

loop_
_space_group_symop_operation_xyz
'x, y, z'
'x+1/2, -y+1/2, -z'
'-x, y+1/2, -z+1/2'
'-x+1/2, -y, z+1/2'
'-x, -y, -z'
'-x-1/2, y-1/2, z'
'x, -y-1/2, z-1/2'
'x-1/2, y, -z-1/2'

loop_
_atom_site_label
_atom_site_type_symbol
_atom_site_fract_x
_atom_site_fract_y
_atom_site_fract_z
_atom_site_U_iso_or_equiv
_atom_site_adp_type
_atom_site_occupancy
_atom_site_site_symmetry_order
_atom_site_calc_flag
_atom_site_refinement_flags_posn
_atom_site_refinement_flags_adp
U1 U 0.66492(2) 0.14663(2) 0.34784(2) 0.01292(6) Uani 1 1 d . .
Si1 Si 0.93359(8) 0.02883(5) 0.37769(4) 0.0204(2) Uani 1 1 d . .
Si2 Si 0.70953(8) 0.29593(4) 0.23716(4) 0.0189(2) Uani 1 1 d . .
Si3 Si 0.42604(8) 0.01154(5) 0.38685(4) 0.0196(2) Uani 1 1 d . .
Si4 Si 0.80123(9) 0.23383(5) 0.48692(4) 0.0270(2) Uani 1 1 d . .
C1 C 0.8422(3) 0.07652(17) 0.33129(14) 0.0167(7) Uani 1 1 d . .
C2 C 0.8684(3) 0.14248(15) 0.31958(14) 0.0183(7) Uani 1 1 d . .
H2 H 0.9327 0.1542 0.3351 0.018(4) Uiso 1 1 calc R U
C3 C 0.8231(2) 0.19558(17) 0.29062(14) 0.0187(7) Uani 1 1 d . .
H3 H 0.8645 0.2332 0.2935 0.018(4) Uiso 1 1 calc R U
C4 C 0.7322(3) 0.20726(15) 0.25835(12) 0.0161(6) Uani 1 1 d . .
C5 C 0.6514(3) 0.16356(17) 0.24114(14) 0.0179(7) Uani 1 1 d . .
H5 H 0.6033 0.1843 0.2183 0.018(4) Uiso 1 1 calc R U
C6 C 0.6246(3) 0.09700(16) 0.24942(13) 0.0191(7) Uani 1 1 d . .
H6 H 0.5644 0.0847 0.2303 0.018(4) Uiso 1 1 calc R U
C7 C 0.6675(3) 0.04480(16) 0.27976(14) 0.0180(7) Uani 1 1 d . .
H7 H 0.6281 0.0064 0.2767 0.018(4) Uiso 1 1 calc R U
C8 C 0.7565(3) 0.03720(15) 0.31383(13) 0.0173(7) Uani 1 1 d . .
H8 H 0.7595 -0.0047 0.3287 0.018(4) Uiso 1 1 calc R U
C9 C 0.8590(3) -0.0107(2) 0.43417(17) 0.0344(10) Uani 1 1 d . .
H9A H 0.9071 -0.0350 0.4567 0.050(3) Uiso 1 1 calc R U
H9B H 0.8070 -0.0401 0.4194 0.050(3) Uiso 1 1 calc R U
H9C H 0.8247 0.0225 0.4554 0.050(3) Uiso 1 1 calc R U
C10 C 0.9994(3) -0.03887(18) 0.33879(16) 0.0293(9) Uani 1 1 d . .
H10A H 1.0369 -0.0669 0.3635 0.050(3) Uiso 1 1 calc R U
H10B H 1.0481 -0.0203 0.3132 0.050(3) Uiso 1 1 calc R U
H10C H 0.9469 -0.0640 0.3198 0.050(3) Uiso 1 1 calc R U
C11 C 1.0379(3) 0.08316(19) 0.40707(16) 0.0317(9) Uani 1 1 d . .
H11A H 1.0052 0.1193 0.4256 0.050(3) Uiso 1 1 calc R U
H11B H 1.0821 0.0996 0.3785 0.050(3) Uiso 1 1 calc R U
H11C H 1.0800 0.0585 0.4323 0.050(3) Uiso 1 1 calc R U
C12 C 0.7726(4) 0.3157(2) 0.17043(17) 0.0367(10) Uani 1 1 d . .
H12A H 0.7437 0.3560 0.1566 0.050(3) Uiso 1 1 calc R U
H12B H 0.7589 0.2808 0.1452 0.050(3) Uiso 1 1 calc R U
H12C H 0.8474 0.3205 0.1753 0.050(3) Uiso 1 1 calc R U
C13 C 0.7637(3) 0.35446(16) 0.28837(18) 0.0297(9) Uani 1 1 d . .
H13A H 0.8385 0.3479 0.2918 0.050(3) Uiso 1 1 calc R U
H13B H 0.7303 0.3469 0.3228 0.050(3) Uiso 1 1 calc R U
H13C H 0.7502 0.3987 0.2768 0.050(3) Uiso 1 1 calc R U
C14 C 0.5645(3) 0.31281(17) 0.22795(15) 0.0239(8) Uani 1 1 d . .
H14A H 0.5260 0.2952 0.2582 0.050(3) Uiso 1 1 calc R U
H14B H 0.5404 0.2925 0.1950 0.050(3) Uiso 1 1 calc R U
H14C H 0.5531 0.3594 0.2259 0.050(3) Uiso 1 1 calc R U
C15 C 0.4976(3) 0.09218(15) 0.39532(13) 0.0160(6) Uani 1 1 d . .
C16 C 0.5799(3) 0.09150(16) 0.43477(13) 0.0176(7) Uani 1 1 d . .
H16 H 0.5851 0.0507 0.4515 0.018(4) Uiso 1 1 calc R U
C17 C 0.6557(3) 0.13567(17) 0.45541(15) 0.0193(7) Uani 1 1 d . .
H17 H 0.6970 0.1162 0.4821 0.018(4) Uiso 1 1 calc R U
C18 C 0.6858(3) 0.20218(17) 0.44623(14) 0.0195(7) Uani 1 1 d . .
C19 C 0.6413(3) 0.25104(16) 0.41172(14) 0.0209(7) Uani 1 1 d . .
H19 H 0.6772 0.2907 0.4146 0.018(4) Uiso 1 1 calc R U
C20 C 0.5575(3) 0.25515(16) 0.37445(14) 0.0212(7) Uani 1 1 d . .
H20 H 0.5494 0.2971 0.3601 0.018(4) Uiso 1 1 calc R U
C21 C 0.4827(3) 0.21006(18) 0.35371(13) 0.0200(7) Uani 1 1 d . .
H21 H 0.4386 0.2293 0.3280 0.018(4) Uiso 1 1 calc R U
C22 C 0.4582(3) 0.14334(16) 0.36225(15) 0.0195(7) Uani 1 1 d . .
H22 H 0.4020 0.1295 0.3408 0.018(4) Uiso 1 1 calc R U
C23 C 0.3174(3) 0.0090(2) 0.43781(18) 0.0337(9) Uani 1 1 d . .
H23A H 0.2697 0.0448 0.4315 0.057(4) Uiso 1 1 calc R U
H23B H 0.3466 0.0126 0.4736 0.057(4) Uiso 1 1 calc R U
H23C H 0.2799 -0.0319 0.4346 0.057(4) Uiso 1 1 calc R U
C24 C 0.3666(3) 0.0047(2) 0.31775(16) 0.0341(9) Uani 1 1 d . .
H24A H 0.3359 -0.0381 0.3134 0.057(4) Uiso 1 1 calc R U
H24B H 0.4205 0.0111 0.2909 0.057(4) Uiso 1 1 calc R U
H24C H 0.3129 0.0376 0.3135 0.057(4) Uiso 1 1 calc R U
C25 C 0.5156(3) -0.05991(19) 0.39877(18) 0.0347(9) Uani 1 1 d . .
H25A H 0.5412 -0.0587 0.4354 0.057(4) Uiso 1 1 calc R U
H25B H 0.5742 -0.0577 0.3741 0.057(4) Uiso 1 1 calc R U
H25C H 0.4774 -0.1000 0.3929 0.057(4) Uiso 1 1 calc R U
C26 C 0.8646(3) 0.1670(2) 0.52761(16) 0.0314(9) Uani 1 1 d . .
H26A H 0.8893 0.1330 0.5037 0.057(4) Uiso 1 1 calc R U
H26B H 0.8140 0.1489 0.5524 0.057(4) Uiso 1 1 calc R U
H26C H 0.9232 0.1846 0.5476 0.057(4) Uiso 1 1 calc R U
C27 C 0.9042(4) 0.2703(2) 0.44205(19) 0.0446(11) Uani 1 1 d . .
H27A H 0.9593 0.2890 0.4639 0.057(4) Uiso 1 1 calc R U
H27B H 0.8731 0.3039 0.4200 0.057(4) Uiso 1 1 calc R U
H27C H 0.9333 0.2366 0.4192 0.057(4) Uiso 1 1 calc R U
C28 C 0.7494(4) 0.2988(2) 0.5331(2) 0.0503(13) Uani 1 1 d . .
H28A H 0.8056 0.3149 0.5556 0.057(4) Uiso 1 1 calc R U
H28B H 0.6946 0.2807 0.5556 0.057(4) Uiso 1 1 calc R U
H28C H 0.7211 0.3343 0.5120 0.057(4) Uiso 1 1 calc R U

loop_
_atom_site_aniso_label
_atom_site_aniso_U_11
_atom_site_aniso_U_22
_atom_site_aniso_U_33
_atom_site_aniso_U_23
_atom_site_aniso_U_13
_atom_site_aniso_U_12
U1 0.01111(8) 0.01299(8) 0.01465(8) -0.00066(4) 0.00082(4) 0.00108(4)
Si1 0.0166(5) 0.0233(5) 0.0213(5) 0.0036(4) 0.0010(4) 0.0065(4)
Si2 0.0161(5) 0.0164(4) 0.0241(5) 0.0040(4) 0.0025(4) 0.0023(4)
Si3 0.0160(5) 0.0193(4) 0.0234(5) 0.0028(4) -0.0030(4) -0.0030(4)
Si4 0.0298(6) 0.0229(5) 0.0284(5) -0.0059(4) -0.0077(4) -0.0050(4)
C1 0.0180(18) 0.0171(16) 0.0150(15) 0.0014(13) 0.0021(13) 0.0024(12)
C2 0.0110(16) 0.0225(17) 0.0215(18) 0.0028(13) 0.0015(14) 0.0020(13)
C3 0.0128(17) 0.0179(17) 0.0254(18) 0.0012(14) 0.0015(13) -0.0013(12)
C4 0.0186(17) 0.0159(15) 0.0137(15) 0.0019(12) 0.0029(13) 0.0024(13)
C5 0.0213(18) 0.0185(16) 0.0139(16) 0.0004(13) -0.0027(13) 0.0014(13)
C6 0.0192(17) 0.0194(17) 0.0188(16) -0.0051(13) -0.0042(14) -0.0020(14)
C7 0.0207(18) 0.0126(15) 0.0206(17) -0.0040(12) 0.0004(13) 0.0003(12)
C8 0.0205(18) 0.0112(14) 0.0203(16) -0.0003(12) 0.0051(14) 0.0053(13)
C9 0.030(2) 0.045(3) 0.028(2) 0.0140(18) 0.0061(17) 0.0100(19)
C10 0.032(2) 0.0222(18) 0.034(2) 0.0049(15) 0.0050(17) 0.0102(16)
C11 0.025(2) 0.037(2) 0.033(2) 0.0032(17) -0.0083(17) 0.0050(17)
C12 0.041(3) 0.028(2) 0.041(2) 0.0167(18) 0.017(2) 0.0167(19)
C13 0.025(2) 0.0201(18) 0.044(2) 0.0020(16) -0.0042(18) 0.0010(14)
C14 0.0209(19) 0.0213(17) 0.0294(19) 0.0046(15) -0.0032(15) 0.0028(14)
C15 0.0124(16) 0.0179(15) 0.0176(16) 0.0005(12) 0.0024(12) 0.0000(13)
C16 0.0187(17) 0.0189(16) 0.0152(15) 0.0021(13) 0.0024(13) -0.0015(13)
C17 0.0220(19) 0.0215(17) 0.0144(16) -0.0006(13) -0.0020(13) 0.0003(13)
C18 0.0204(18) 0.0212(17) 0.0168(16) -0.0055(13) 0.0007(13) -0.0012(14)
C19 0.0250(19) 0.0154(17) 0.0222(17) -0.0061(13) 0.0046(14) -0.0014(13)
C20 0.0222(18) 0.0155(15) 0.0259(18) 0.0000(13) 0.0046(15) 0.0054(14)
C21 0.0147(18) 0.0214(17) 0.0239(18) 0.0023(13) 0.0039(13) 0.0091(14)
C22 0.0119(16) 0.0233(18) 0.0232(17) -0.0010(13) 0.0015(14) 0.0022(13)
C23 0.027(2) 0.032(2) 0.042(2) 0.0072(18) 0.0068(18) -0.0075(17)
C24 0.038(2) 0.032(2) 0.031(2) 0.0009(17) -0.0111(18) -0.0153(19)
C25 0.031(2) 0.0235(19) 0.049(3) -0.0014(18) -0.0074(19) 0.0010(17)
C26 0.030(2) 0.035(2) 0.029(2) -0.0045(17) -0.0096(17) -0.0026(18)
C27 0.039(3) 0.042(3) 0.053(3) 0.010(2) -0.010(2) -0.020(2)
C28 0.060(3) 0.040(3) 0.051(3) -0.026(2) -0.024(2) 0.010(2)

loop_
_atom_type_symbol
_atom_type_description
_atom_type_scat_dispersion_real
_atom_type_scat_dispersion_imag
_atom_type_scat_source
C C 0.0033 0.0016 'International Tables Vol C Tables 4.2.6.8 and 6.1.1.4'
H H 0.0000 0.0000 'International Tables Vol C Tables 4.2.6.8 and 6.1.1.4'
Si Si 0.0817 0.0704 'International Tables Vol C Tables 4.2.6.8 and 6.1.1.4'
U U -9.6767 9.6646 'International Tables Vol C Tables 4.2.6.8 and 6.1.1.4'

loop_
_geom_angle_atom_site_label_1
_geom_angle_atom_site_label_2
_geom_angle_atom_site_label_3
_geom_angle
C22 U1 C3 146.26(11)
C22 U1 C8 117.07(10)
C3 U1 C8 79.43(10)
C22 U1 C16 58.52(11)
C3 U1 C16 154.05(10)
C8 U1 C16 94.45(10)
C22 U1 C21 30.89(10)
C3 U1 C21 120.36(10)
C8 U1 C21 144.01(11)
C16 U1 C21 78.95(10)
C22 U1 C5 94.15(11)
C3 U1 C5 58.16(11)
C8 U1 C5 79.87(10)
C16 U1 C5 146.05(10)
C21 U1 C5 86.25(10)
C22 U1 C19 80.18(11)
C3 U1 C19 95.72(11)
C8 U1 C19 155.27(11)
C16 U1 C19 79.29(10)
C21 U1 C19 58.70(11)
C5 U1 C19 118.32(11)
C22 U1 C15 30.90(10)
C3 U1 C15 173.77(10)
C8 U1 C15 97.90(10)
C16 U1 C15 31.15(10)
C21 U1 C15 59.03(10)
C5 U1 C15 115.95(10)
C19 U1 C15 89.03(10)
C22 U1 C17 79.67(11)
C3 U1 C17 126.56(11)
C8 U1 C17 105.31(10)
C16 U1 C17 30.79(10)
C21 U1 C17 87.03(10)
C5 U1 C17 173.24(11)
C19 U1 C17 58.20(11)
C15 U1 C17 59.51(10)
C22 U1 C7 94.41(10)
C3 U1 C7 87.03(10)
C8 U1 C7 30.85(10)
C16 U1 C7 100.64(10)
C21 U1 C7 115.08(10)
C5 U1 C7 58.61(11)
C19 U1 C7 173.74(11)
C15 U1 C7 87.86(10)
C17 U1 C7 124.18(11)
C22 U1 C4 116.05(11)
C3 U1 C4 31.00(10)
C8 U1 C4 89.30(10)
C16 U1 C4 174.44(10)
C21 U1 C4 95.61(10)
C5 U1 C4 30.95(10)
C19 U1 C4 98.94(10)
C15 U1 C4 144.13(10)
C17 U1 C4 151.16(10)
C7 U1 C4 80.54(10)
C22 U1 C2 171.91(11)
C3 U1 C2 30.91(10)
C8 U1 C2 57.88(10)
C16 U1 C2 126.15(10)
C21 U1 C2 150.50(10)
C5 U1 C2 78.95(11)
C19 U1 C2 106.73(11)
C15 U1 C2 150.39(10)
C17 U1 C2 107.42(11)
C7 U1 C2 78.44(10)
C4 U1 C2 59.39(10)
C9 Si1 C11 108.9(2)
C9 Si1 C10 106.82(19)
C11 Si1 C10 108.63(19)
C9 Si1 C1 111.27(17)
C11 Si1 C1 111.24(17)
C10 Si1 C1 109.85(17)
C13 Si2 C12 107.5(2)
C13 Si2 C14 108.88(18)
C12 Si2 C14 105.72(18)
C13 Si2 C4 111.40(16)
C12 Si2 C4 112.42(16)
C14 Si2 C4 110.73(15)
C23 Si3 C24 108.4(2)
C23 Si3 C25 108.7(2)
C24 Si3 C25 109.28(19)
C23 Si3 C15 107.73(17)
C24 Si3 C15 111.03(16)
C25 Si3 C15 111.64(17)
C27 Si4 C28 109.0(2)
C27 Si4 C26 107.9(2)
C28 Si4 C26 109.9(2)
C27 Si4 C18 111.25(18)
C28 Si4 C18 107.11(19)
C26 Si4 C18 111.65(17)
C2 C1 C8 130.9(3)
C2 C1 Si1 117.8(3)
C8 C1 Si1 111.2(2)
C2 C1 U1 73.90(19)
C8 C1 U1 72.94(18)
Si1 C1 U1 133.61(17)
C1 C2 C3 137.2(3)
C1 C2 U1 75.5(2)
C3 C2 U1 73.58(19)
C1 C2 H2 111.4
C3 C2 H2 111.4
U1 C2 H2 136.8
C2 C3 C4 137.6(3)
C2 C3 U1 75.5(2)
C4 C3 U1 75.37(18)
C2 C3 H3 111.2
C4 C3 H3 111.2
U1 C3 H3 134.0
C3 C4 C5 130.3(3)
C3 C4 Si2 115.8(2)
C5 C4 Si2 113.8(2)
C3 C4 U1 73.64(18)
C5 C4 U1 74.17(19)
Si2 C4 U1 128.21(15)
C6 C5 C4 136.9(3)
C6 C5 U1 75.39(19)
C4 C5 U1 74.88(18)
C6 C5 H5 111.5
C4 C5 H5 111.5
U1 C5 H5 134.3
C7 C6 C5 135.1(3)
C7 C6 U1 74.35(19)
C5 C6 U1 73.92(19)
C7 C6 H6 112.4
C5 C6 H6 112.4
U1 C6 H6 135.8
C6 C7 C8 134.8(3)
C6 C7 U1 75.10(19)
C8 C7 U1 73.79(18)
C6 C7 H7 112.6
C8 C7 H7 112.6
U1 C7 H7 134.3
C7 C8 C1 136.9(3)
C7 C8 U1 75.35(18)
C1 C8 U1 76.32(18)
C7 C8 H8 111.6
C1 C8 H8 111.6
U1 C8 H8 131.7
Si1 C9 H9A 109.5
Si1 C9 H9B 109.5
H9A C9 H9B 109.5
Si1 C9 H9C 109.5
H9A C9 H9C 109.5
H9B C9 H9C 109.5
Si1 C10 H10A 109.5
Si1 C10 H10B 109.5
H10A C10 H10B 109.5
Si1 C10 H10C 109.5
H10A C10 H10C 109.5
H10B C10 H10C 109.5
Si1 C11 H11A 109.5
Si1 C11 H11B 109.5
H11A C11 H11B 109.5
Si1 C11 H11C 109.5
H11A C11 H11C 109.5
H11B C11 H11C 109.5
Si2 C12 H12A 109.5
Si2 C12 H12B 109.5
H12A C12 H12B 109.5
Si2 C12 H12C 109.5
H12A C12 H12C 109.5
H12B C12 H12C 109.5
Si2 C13 H13A 109.5
Si2 C13 H13B 109.5
H13A C13 H13B 109.5
Si2 C13 H13C 109.5
H13A C13 H13C 109.5
H13B C13 H13C 109.5
Si2 C14 H14A 109.5
Si2 C14 H14B 109.5
H14A C14 H14B 109.5
Si2 C14 H14C 109.5
H14A C14 H14C 109.5
H14B C14 H14C 109.5
C22 C15 C16 131.2(3)
C22 C15 Si3 114.1(2)
C16 C15 Si3 114.7(2)
C22 C15 U1 73.8(2)
C16 C15 U1 73.86(18)
Si3 C15 U1 134.09(15)
C17 C16 C15 137.5(3)
C17 C16 U1 75.2(2)
C15 C16 U1 74.99(18)
C17 C16 H16 111.2
C15 C16 H16 111.2
U1 C16 H16 135.2
C16 C17 C18 137.0(3)
C16 C17 U1 73.99(19)
C18 C17 U1 75.6(2)
C16 C17 H17 111.5
C18 C17 H17 111.5
U1 C17 H17 135.7
C17 C18 C19 130.7(3)
C17 C18 Si4 116.6(3)
C19 C18 Si4 112.7(3)
C17 C18 U1 73.57(19)
C19 C18 U1 73.51(19)
Si4 C18 U1 134.39(17)
C20 C19 C18 136.9(3)
C20 C19 U1 75.27(19)
C18 C19 U1 75.61(19)
C20 C19 H19 111.6
C18 C19 H19 111.6
U1 C19 H19 133.2
C19 C20 C21 134.7(3)
C19 C20 U1 74.19(19)
C21 C20 U1 73.52(19)
C19 C20 H20 112.7
C21 C20 H20 112.7
U1 C20 H20 136.2
C22 C21 C20 136.0(3)
C22 C21 U1 74.3(2)
C20 C21 U1 75.7(2)
C22 C21 H21 112.0
C20 C21 H21 112.0
U1 C21 H21 133.6
C21 C22 C15 135.9(3)
C21 C22 U1 74.8(2)
C15 C22 U1 75.3(2)
C21 C22 H22 112.0
C15 C22 H22 112.0
U1 C22 H22 133.5
Si3 C23 H23A 109.5
Si3 C23 H23B 109.5
H23A C23 H23B 109.5
Si3 C23 H23C 109.5
H23A C23 H23C 109.5
H23B C23 H23C 109.5
Si3 C24 H24A 109.5
Si3 C24 H24B 109.5
H24A C24 H24B 109.5
Si3 C24 H24C 109.5
H24A C24 H24C 109.5
H24B C24 H24C 109.5
Si3 C25 H25A 109.5
Si3 C25 H25B 109.5
H25A C25 H25B 109.5
Si3 C25 H25C 109.5
H25A C25 H25C 109.5
H25B C25 H25C 109.5
Si4 C26 H26A 109.5
Si4 C26 H26B 109.5
H26A C26 H26B 109.5
Si4 C26 H26C 109.5
H26A C26 H26C 109.5
H26B C26 H26C 109.5
Si4 C27 H27A 109.5
Si4 C27 H27B 109.5
H27A C27 H27B 109.5
Si4 C27 H27C 109.5
H27A C27 H27C 109.5
H27B C27 H27C 109.5
Si4 C28 H28A 109.5
Si4 C28 H28B 109.5
H28A C28 H28B 109.5
Si4 C28 H28C 109.5
H28A C28 H28C 109.5
H28B C28 H28C 109.5

loop_
_geom_bond_atom_site_label_1
_geom_bond_atom_site_label_2
_geom_bond_distance
U1 C22 2.642(4)
U1 C3 2.645(3)
U1 C8 2.647(3)
U1 C16 2.647(3)
U1 C21 2.648(3)
U1 C5 2.658(3)
U1 C19 2.662(3)
U1 C15 2.662(3)
U1 C17 2.663(4)
U1 C7 2.667(3)
U1 C4 2.667(3)
U1 C2 2.669(4)
Si1 C9 1.865(4)
Si1 C11 1.868(4)
Si1 C10 1.874(4)
Si1 C1 1.895(3)
Si2 C13 1.866(4)
Si2 C12 1.872(4)
Si2 C14 1.881(4)
Si2 C4 1.901(3)
Si3 C23 1.863(4)
Si3 C24 1.867(4)
Si3 C25 1.867(4)
Si3 C15 1.886(3)
Si4 C27 1.864(4)
Si4 C28 1.865(4)
Si4 C26 1.871(4)
Si4 C18 1.886(4)
C1 C2 1.413(4)
C1 C8 1.415(5)
C2 C3 1.416(5)
C2 H2 0.9300
C3 C4 1.419(4)
C3 H3 0.9300
C4 C5 1.421(5)
C5 C6 1.411(5)
C5 H5 0.9300
C6 C7 1.408(5)
C6 H6 0.9300
C7 C8 1.414(5)
C7 H7 0.9300
C8 H8 0.9300
C9 H9A 0.9600
C9 H9B 0.9600
C9 H9C 0.9600
C10 H10A 0.9600
C10 H10B 0.9600
C10 H10C 0.9600
C11 H11A 0.9600
C11 H11B 0.9600
C11 H11C 0.9600
C12 H12A 0.9600
C12 H12B 0.9600
C12 H12C 0.9600
C13 H13A 0.9600
C13 H13B 0.9600
C13 H13C 0.9600
C14 H14A 0.9600
C14 H14B 0.9600
C14 H14C 0.9600
C15 C22 1.413(5)
C15 C16 1.426(4)
C16 C17 1.410(5)
C16 H16 0.9300
C17 C18 1.425(5)
C17 H17 0.9300
C18 C19 1.425(5)
C19 C20 1.406(5)
C19 H19 0.9300
C20 C21 1.415(5)
C20 H20 0.9300
C21 C22 1.409(5)
C21 H21 0.9300
C22 H22 0.9300
C23 H23A 0.9600
C23 H23B 0.9600
C23 H23C 0.9600
C24 H24A 0.9600
C24 H24B 0.9600
C24 H24C 0.9600
C25 H25A 0.9600
C25 H25B 0.9600
C25 H25C 0.9600
C26 H26A 0.9600
C26 H26B 0.9600
C26 H26C 0.9600
C27 H27A 0.9600
C27 H27B 0.9600
C27 H27C 0.9600
C28 H28A 0.9600
C28 H28B 0.9600
C28 H28C 0.9600
